data_8101340
loop_
_publ_author_name
'Neuman, Alain'
'Leroux, Yves'
'El Manouni, Driss'
'Prang\'e, Thierry'

_publ_section_title
;
Crystal structure of 9-benzoyl-5-methoxy-7-phenyl-7-phthalimido-2,
2,3,3-tetramethyl-1,4,6-trioxa-5-phospha(V)spiro[4.4]non-8-en, 
C~62~H~60~N~2~O~14~P~2~ and of dimethyl 
3-(4,4,4',4',5,5,5',5'-octamethyl-1,1',3,3'-tetraoxa-2-phospha(V)-spiro[4.4]
nonanyl)-2(N,N-dimethyl)succinate), C~20~H~38~NO~8~P, two 
tetraoxaspiro-phosphorane(V) intermediates
;
_journal_issue 4
_journal_name_full 'Zeitschrift f\"ur Kristallographie - New Crystal Structures'
_journal_page_first 539
_journal_page_last 543
_journal_volume 215
_journal_year 2000
_chemical_formula_moiety 'C31 N1 H30 P'
_chemical_formula_sum 'C62 H60 N2 P2'
_chemical_formula_weight 559.51
_chemical_name_common phtalimido-spirophosphoran
_space_group_IT_number 14
_symmetry_cell_setting monoclinic
_symmetry_space_group_name_Hall '-P 2yab'
_symmetry_space_group_name_H-M 'P 1 21/a 1'
_cell_angle_alpha 90.00
_cell_angle_beta 100.45(5)
_cell_angle_gamma 90.00
_cell_formula_units_Z 8
_cell_length_a 15.944(2)
_cell_length_b 26.895(4)
_cell_length_c 13.359(2)
_cell_measurement_temperature 293(2)
_cell_volume 5633.5(14)
_diffrn_ambient_temperature 293(2)
_exptl_crystal_density_diffrn 1.322
_cod_original_sg_symbol_H-M 'P 21/c'
_cod_original_formula_sum 'C62 N2 H60 P2'
_cod_database_code 8101340

loop_
_symmetry_equiv_pos_as_xyz
'x, y, z'
'x+1/2, -y+1/2, z'
'-x, -y, -z'
'-x-1/2, y-1/2, -z'

loop_
_atom_site_label
_atom_site_type_symbol
_atom_site_fract_x
_atom_site_fract_y
_atom_site_fract_z
_atom_site_U_iso_or_equiv
_atom_site_adp_type
_atom_site_occupancy
_atom_site_calc_flag
_atom_site_refinement_flags
_atom_site_disorder_assembly
_atom_site_disorder_group
P1 P 0.31378(5) 0.45753(3) 0.19089(7) 0.0451(2) Uani 1 d . . .
O1 O 0.32372(16) 0.43112(9) 0.30557(19) 0.0538(6) Uani 1 d . . .
O2 O 0.29581(14) 0.48321(9) 0.07183(17) 0.0473(6) Uani 1 d . . .
O3 O 0.27444(15) 0.40733(9) 0.13697(19) 0.0536(6) Uani 1 d . . .
O4 O 0.41467(14) 0.46265(10) 0.2061(2) 0.0560(7) Uani 1 d . . .
O5 O 0.16306(18) 0.51015(13) 0.3516(2) 0.0746(9) Uani 1 d . . .
O6 O 0.3364(2) 0.61151(12) 0.1577(2) 0.0821(10) Uani 1 d . . .
O7 O 0.2760(2) 0.53557(13) -0.1525(2) 0.0893(11) Uani 1 d . . .
N1 N 0.28770(19) 0.56539(11) 0.0121(2) 0.0504(7) Uani 1 d . . .
C1 C 0.2842(3) 0.38256(16) 0.3075(4) 0.0684(11) Uani 1 d . . .
C2 C 0.2838(3) 0.36315(16) 0.2021(4) 0.0680(11) Uani 1 d . . .
C3 C 0.3297(3) 0.35321(19) 0.3949(4) 0.0839(14) Uani 1 d . . .
H3A H 0.3079 0.3199 0.3910 0.124(5) Uiso 1 calc R . .
H3B H 0.3212 0.3683 0.4574 0.124(5) Uiso 1 calc R . .
H3C H 0.3896 0.3525 0.3927 0.124(5) Uiso 1 calc R . .
C4 C 0.1919(3) 0.3907(2) 0.3245(5) 0.0992(18) Uani 1 d . . .
H4A H 0.1671 0.3593 0.3368 0.124(5) Uiso 1 calc R . .
H4B H 0.1589 0.4058 0.2650 0.124(5) Uiso 1 calc R . .
H4C H 0.1924 0.4121 0.3821 0.124(5) Uiso 1 calc R . .
C5 C 0.2181(4) 0.32620(19) 0.1564(5) 0.0986(18) Uani 1 d . . .
H5A H 0.2203 0.2979 0.2005 0.124(5) Uiso 1 calc R . .
H5B H 0.2292 0.3158 0.0913 0.124(5) Uiso 1 calc R . .
H5C H 0.1626 0.3411 0.1480 0.124(5) Uiso 1 calc R . .
C6 C 0.3736(3) 0.34027(19) 0.1967(5) 0.0946(17) Uani 1 d . . .
H6A H 0.3778 0.3076 0.2263 0.124(5) Uiso 1 calc R . .
H6B H 0.4175 0.3611 0.2335 0.124(5) Uiso 1 calc R . .
H6C H 0.3805 0.3381 0.1269 0.124(5) Uiso 1 calc R . .
C7 C 0.2533(2) 0.50874(13) 0.2311(3) 0.0449(8) Uani 1 d . . .
C8 C 0.2223(2) 0.53901(14) 0.1562(3) 0.0459(8) Uani 1 d . . .
H8 H 0.1903 0.5670 0.1654 0.039(9) Uiso 1 calc R . .
C9 C 0.2426(2) 0.52490(13) 0.0556(3) 0.0451(8) Uani 1 d . . .
C10 C 0.4618(3) 0.4821(2) 0.1339(4) 0.0779(14) Uani 1 d . . .
H10A H 0.5217 0.4802 0.1612 0.100(17) Uiso 1 calc R . .
H10B H 0.4461 0.5162 0.1197 0.14(2) Uiso 1 calc R . .
H10C H 0.4494 0.4631 0.0722 0.13(2) Uiso 1 calc R . .
C11 C 0.2354(2) 0.51546(14) 0.3357(3) 0.0492(8) Uani 1 d . . .
C12 C 0.3051(3) 0.53012(13) 0.4207(3) 0.0522(9) Uani 1 d . . .
C13 C 0.3842(3) 0.54425(17) 0.4015(4) 0.0694(12) Uani 1 d . . .
H13 H 0.3941 0.5460 0.3351 0.073(14) Uiso 1 calc R . .
C14 C 0.4492(4) 0.55585(19) 0.4839(5) 0.0906(17) Uani 1 d . . .
H14 H 0.5028 0.5652 0.4724 0.15(3) Uiso 1 calc R . .
C15 C 0.4336(5) 0.55346(19) 0.5803(5) 0.099(2) Uani 1 d . . .
H15 H 0.4772 0.5606 0.6347 0.12(2) Uiso 1 calc R . .
C16 C 0.3550(5) 0.5408(2) 0.5984(4) 0.107(2) Uani 1 d . . .
H16 H 0.3447 0.5399 0.6647 0.11(2) Uiso 1 calc R . .
C17 C 0.2908(4) 0.52923(16) 0.5184(3) 0.0774(14) Uani 1 d . . .
H17 H 0.2371 0.5207 0.5309 0.14(3) Uiso 1 calc R . .
C18 C 0.1601(2) 0.51275(14) -0.0186(3) 0.0484(8) Uani 1 d . . .
C19 C 0.1047(3) 0.55097(18) -0.0549(3) 0.0656(11) Uani 1 d . . .
H19 H 0.1188 0.5836 -0.0361 0.072(14) Uiso 1 calc R . .
C20 C 0.0283(3) 0.5406(2) -0.1191(4) 0.0784(14) Uani 1 d . . .
H20 H -0.0090 0.5663 -0.1436 0.13(2) Uiso 1 calc R . .
C21 C 0.0079(3) 0.4927(2) -0.1462(3) 0.0785(14) Uani 1 d . . .
H21 H -0.0431 0.4859 -0.1902 0.102(17) Uiso 1 calc R . .
C22 C 0.0612(3) 0.45476(19) -0.1098(3) 0.0708(12) Uani 1 d . . .
H22 H 0.0464 0.4222 -0.1284 0.084(15) Uiso 1 calc R . .
C23 C 0.1377(2) 0.46469(15) -0.0449(3) 0.0588(10) Uani 1 d . . .
H23 H 0.1738 0.4387 -0.0192 0.059(12) Uiso 1 calc R . .
C24 C 0.3314(2) 0.60487(14) 0.0680(3) 0.0547(9) Uani 1 d . . .
C25 C 0.2975(3) 0.56719(16) -0.0896(3) 0.0623(10) Uani 1 d . . .
C26 C 0.3436(3) 0.61447(16) -0.1014(3) 0.0636(11) Uani 1 d . . .
C27 C 0.3665(3) 0.63522(14) -0.0059(3) 0.0612(10) Uani 1 d . . .
C28 C 0.4144(3) 0.67841(17) 0.0088(5) 0.0802(14) Uani 1 d . . .
H28 H 0.4320 0.6919 0.0732 0.084(16) Uiso 1 calc R . .
C29 C 0.4345(4) 0.7002(2) -0.0762(5) 0.102(2) Uani 1 d . . .
H29 H 0.4665 0.7294 -0.0690 0.14(2) Uiso 1 calc R . .
C30 C 0.4093(4) 0.6809(2) -0.1704(5) 0.1029(19) Uani 1 d . . .
H30 H 0.4238 0.6975 -0.2260 0.096(17) Uiso 1 calc R . .
C31 C 0.3622(4) 0.6368(2) -0.1869(4) 0.0901(16) Uani 1 d . . .
H31 H 0.3447 0.6235 -0.2516 0.078(15) Uiso 1 calc R . .
P1' P 0.35444(6) 0.28323(4) 0.72750(7) 0.0507(3) Uani 1 d . . .
O1' O 0.35808(17) 0.31500(9) 0.83460(19) 0.0574(7) Uani 1 d . . .
O2' O 0.33921(16) 0.25210(9) 0.61433(19) 0.0535(6) Uani 1 d . . .
O4' O 0.45478(17) 0.27808(12) 0.7492(2) 0.0746(9) Uani 1 d . . .
O5' O 0.2078(2) 0.24914(13) 0.8964(2) 0.0816(9) Uani 1 d . . .
O6' O 0.3964(2) 0.13218(12) 0.7190(2) 0.0810(9) Uani 1 d . . .
O7' O 0.3123(2) 0.19238(14) 0.3958(2) 0.0892(10) Uani 1 d . . .
N1' O 0.3332(2) 0.16857(11) 0.5660(2) 0.0734(8) Uani 1 d . . .
C7' C 0.2957(2) 0.23406(13) 0.7769(3) 0.0477(8) Uani 1 d . . .
C8' C 0.2686(2) 0.19933(14) 0.7085(3) 0.0515(9) Uani 1 d . . .
H8' H 0.2405 0.1708 0.7238 0.064(12) Uiso 1 calc R . .
C9' C 0.2868(2) 0.20976(13) 0.6048(3) 0.0514(9) Uani 1 d . . .
C10' C 0.5076(3) 0.2538(3) 0.6886(5) 0.123(3) Uani 1 d . . .
H10D H 0.5664 0.2581 0.7194 0.124(5) Uiso 1 calc R . .
H10E H 0.4978 0.2681 0.6216 0.124(5) Uiso 1 calc R . .
H10F H 0.4941 0.2190 0.6841 0.124(5) Uiso 1 calc R . .
C11' C 0.2763(3) 0.23343(14) 0.8812(3) 0.0559(9) Uani 1 d . . .
C12' C 0.3396(3) 0.21276(14) 0.9666(3) 0.0542(9) Uani 1 d . . .
C13' C 0.4164(3) 0.19335(16) 0.9505(3) 0.0627(10) Uani 1 d . . .
H13' H 0.4285 0.1922 0.8850 0.051(11) Uiso 1 calc R . .
C14' C 0.4748(3) 0.17570(18) 1.0311(4) 0.0749(13) Uani 1 d . . .
H14' H 0.5261 0.1624 1.0197 0.082(15) Uiso 1 calc R . .
C15' C 0.4582(3) 0.17747(18) 1.1271(4) 0.0787(14) Uani 1 d . . .
H15' H 0.4986 0.1660 1.1813 0.076(14) Uiso 1 calc R . .
C16' C 0.3818(4) 0.19612(17) 1.1444(3) 0.0773(14) Uani 1 d . . .
H16' H 0.3702 0.1972 1.2101 0.071(13) Uiso 1 calc R . .
C17' C 0.3226(3) 0.21326(15) 1.0635(3) 0.0661(11) Uani 1 d . . .
H17' H 0.2705 0.2253 1.0749 0.067(13) Uiso 1 calc R . .
C18' C 0.2020(2) 0.21895(14) 0.5341(3) 0.0539(9) Uani 1 d . . .
C19' C 0.1747(3) 0.26661(16) 0.5080(3) 0.0641(11) Uani 1 d . . .
H19' H 0.2106 0.2935 0.5277 0.085(15) Uiso 1 calc R . .
C20' C 0.0933(3) 0.27441(18) 0.4523(4) 0.0757(13) Uani 1 d . . .
H20' H 0.0753 0.3067 0.4349 0.071(13) Uiso 1 calc R . .
C21' C 0.0396(3) 0.2360(2) 0.4227(4) 0.0853(15) Uani 1 d . . .
H21' H -0.0150 0.2417 0.3864 0.113(19) Uiso 1 calc R . .
C22' C 0.0670(3) 0.1890(2) 0.4468(5) 0.0937(17) Uani 1 d . . .
H22' H 0.0311 0.1623 0.4254 0.094(16) Uiso 1 calc R . .
C23' C 0.1474(3) 0.18012(17) 0.5026(4) 0.0770(13) Uani 1 d . . .
H23' H 0.1647 0.1476 0.5190 0.083(15) Uiso 1 calc R . .
C24' C 0.3903(3) 0.13616(14) 0.6286(3) 0.0577(10) Uani 1 d . . .
C25' C 0.3451(3) 0.16572(16) 0.4649(3) 0.0607(10) Uani 1 d . . .
C26' C 0.4080(3) 0.12556(15) 0.4622(3) 0.0600(10) Uani 1 d . . .
C27' C 0.4369(3) 0.11016(15) 0.5596(3) 0.0595(10) Uani 1 d . . .
C28' C 0.5016(3) 0.07490(17) 0.5816(4) 0.0754(13) Uani 1 d . . .
H28' H 0.5217 0.0642 0.6478 0.089(17) Uiso 1 calc R . .
C29' C 0.5344(3) 0.05658(19) 0.5002(5) 0.0827(14) Uani 1 d . . .
H29' H 0.5792 0.0339 0.5123 0.098(17) Uiso 1 calc R . .
C30' C 0.5030(3) 0.07073(19) 0.4025(5) 0.0829(14) Uani 1 d . . .
H30' H 0.5254 0.0566 0.3496 0.089(16) Uiso 1 calc R . .
C31' C 0.4387(3) 0.10564(18) 0.3806(4) 0.0783(13) Uani 1 d . . .
H31' H 0.4170 0.1152 0.3140 0.072(14) Uiso 1 calc R . .
C1'A C 0.3495(6) 0.3693(4) 0.8184(7) 0.058(3) Uiso 0.481(7) d PD A 1
C2'A C 0.2819(5) 0.3718(3) 0.7221(6) 0.058(2) Uiso 0.481(7) d PD A 1
C3'A C 0.3175(8) 0.3895(4) 0.9121(7) 0.079(3) Uiso 0.481(7) d PD A 1
H3D H 0.2688 0.3706 0.9229 0.124(5) Uiso 0.481(7) calc PR A 1
H3E H 0.3016 0.4238 0.9012 0.124(5) Uiso 0.481(7) calc PR A 1
H3F H 0.3619 0.3867 0.9708 0.124(5) Uiso 0.481(7) calc PR A 1
C4'A C 0.4330(7) 0.3922(4) 0.8085(9) 0.088(3) Uiso 0.481(7) d PD A 1
H4D H 0.4751 0.3837 0.8670 0.124(5) Uiso 0.481(7) calc PR A 1
H4E H 0.4269 0.4277 0.8042 0.124(5) Uiso 0.481(7) calc PR A 1
H4F H 0.4506 0.3799 0.7481 0.124(5) Uiso 0.481(7) calc PR A 1
C5'A C 0.1900(6) 0.3615(4) 0.7377(8) 0.079(3) Uiso 0.481(7) d PD A 1
H5D H 0.1553 0.3526 0.6737 0.124(5) Uiso 0.481(7) calc PR A 1
H5E H 0.1671 0.3908 0.7638 0.124(5) Uiso 0.481(7) calc PR A 1
H5F H 0.1903 0.3347 0.7851 0.124(5) Uiso 0.481(7) calc PR A 1
C6'A C 0.2944(8) 0.4173(4) 0.6567(9) 0.078(4) Uiso 0.481(7) d PD A 1
H6D H 0.2524 0.4169 0.5953 0.124(5) Uiso 0.481(7) calc PR A 1
H6E H 0.3504 0.4164 0.6398 0.124(5) Uiso 0.481(7) calc PR A 1
H6F H 0.2881 0.4472 0.6941 0.124(5) Uiso 0.481(7) calc PR A 1
O3'A O 0.3032(5) 0.3293(2) 0.6629(4) 0.0589(19) Uiso 0.481(7) d PD A 1
C1'B C 0.3210(7) 0.3635(3) 0.8226(6) 0.062(3) Uiso 0.519(7) d PD A 2
C2'B C 0.3363(6) 0.3779(3) 0.7179(6) 0.073(3) Uiso 0.519(7) d PD A 2
C3'B C 0.2264(7) 0.3592(5) 0.8259(9) 0.101(4) Uiso 0.519(7) d PD A 2
H3G H 0.1996 0.3378 0.7720 0.075(8) Uiso 0.519(7) calc PR A 2
H3H H 0.2007 0.3916 0.8177 0.075(8) Uiso 0.519(7) calc PR A 2
H3I H 0.2194 0.3455 0.8902 0.075(8) Uiso 0.519(7) calc PR A 2
C4'B C 0.3660(7) 0.3963(4) 0.9074(7) 0.079(3) Uiso 0.519(7) d PD A 2
H4G H 0.3539 0.3847 0.9712 0.075(8) Uiso 0.519(7) calc PR A 2
H4H H 0.3462 0.4299 0.8960 0.075(8) Uiso 0.519(7) calc PR A 2
H4I H 0.4263 0.3950 0.9088 0.075(8) Uiso 0.519(7) calc PR A 2
C5'B C 0.2647(7) 0.4143(4) 0.6630(8) 0.079(3) Uiso 0.519(7) d PD A 2
H5G H 0.2793 0.4256 0.6002 0.075(8) Uiso 0.519(7) calc PR A 2
H5H H 0.2604 0.4424 0.7063 0.075(8) Uiso 0.519(7) calc PR A 2
H5I H 0.2111 0.3972 0.6493 0.075(8) Uiso 0.519(7) calc PR A 2
C6'B C 0.4286(6) 0.3950(4) 0.7170(9) 0.097(4) Uiso 0.519(7) d PD A 2
H6G H 0.4406 0.3919 0.6494 0.075(8) Uiso 0.519(7) calc PR A 2
H6H H 0.4676 0.3747 0.7628 0.075(8) Uiso 0.519(7) calc PR A 2
H6I H 0.4350 0.4291 0.7384 0.075(8) Uiso 0.519(7) calc PR A 2
O3'B O 0.3249 0.3325 0.6608 0.0519(19) Uiso 0.519(7) d PD A 2

loop_
_atom_site_aniso_label
_atom_site_aniso_U_11
_atom_site_aniso_U_22
_atom_site_aniso_U_33
_atom_site_aniso_U_23
_atom_site_aniso_U_13
_atom_site_aniso_U_12
P1 0.0359(4) 0.0481(5) 0.0479(5) -0.0049(4) -0.0017(4) 0.0006(4)
O1 0.0502(14) 0.0530(15) 0.0538(15) -0.0006(12) -0.0025(11) -0.0014(12)
O2 0.0432(13) 0.0512(14) 0.0452(13) -0.0068(11) 0.0020(10) 0.0045(11)
O3 0.0507(14) 0.0440(14) 0.0610(16) -0.0076(12) -0.0037(12) -0.0019(11)
O4 0.0330(12) 0.0659(17) 0.0657(16) 0.0022(13) 0.0001(11) -0.0011(11)
O5 0.0516(17) 0.108(3) 0.0647(18) 0.0012(17) 0.0125(14) 0.0001(16)
O6 0.105(3) 0.076(2) 0.066(2) -0.0166(16) 0.0144(17) -0.0353(19)
O7 0.112(3) 0.096(2) 0.066(2) -0.0270(18) 0.0343(19) -0.041(2)
N1 0.0523(17) 0.0487(17) 0.0495(17) -0.0034(14) 0.0075(14) -0.0085(14)
C1 0.062(3) 0.061(3) 0.076(3) 0.007(2) -0.003(2) -0.001(2)
C2 0.069(3) 0.054(2) 0.078(3) 0.007(2) 0.004(2) -0.011(2)
C3 0.087(3) 0.078(3) 0.086(3) 0.023(3) 0.013(3) -0.001(3)
C4 0.061(3) 0.096(4) 0.145(5) 0.014(4) 0.030(3) 0.001(3)
C5 0.098(4) 0.063(3) 0.123(5) -0.003(3) -0.011(3) -0.020(3)
C6 0.083(4) 0.073(3) 0.130(5) 0.015(3) 0.026(3) 0.028(3)
C7 0.0388(18) 0.0463(19) 0.0464(19) -0.0053(15) -0.0010(15) -0.0019(15)
C8 0.0383(18) 0.050(2) 0.048(2) -0.0037(16) 0.0031(15) -0.0007(16)
C9 0.0386(18) 0.048(2) 0.0458(19) -0.0030(15) 0.0006(14) -0.0015(15)
C10 0.042(2) 0.098(4) 0.093(4) 0.007(3) 0.009(2) -0.008(2)
C11 0.045(2) 0.052(2) 0.048(2) 0.0020(16) 0.0010(16) 0.0038(16)
C12 0.063(2) 0.0425(19) 0.046(2) -0.0048(16) -0.0036(17) 0.0005(17)
C13 0.061(3) 0.070(3) 0.071(3) -0.023(2) -0.005(2) 0.003(2)
C14 0.069(3) 0.081(3) 0.107(4) -0.032(3) -0.024(3) 0.006(3)
C15 0.133(5) 0.060(3) 0.078(4) -0.013(3) -0.052(4) 0.004(3)
C16 0.184(7) 0.076(4) 0.047(3) 0.001(2) -0.016(4) -0.023(4)
C17 0.121(4) 0.058(3) 0.047(2) -0.0026(19) -0.001(2) -0.015(3)
C18 0.0412(19) 0.058(2) 0.0435(19) 0.0000(16) 0.0027(15) 0.0017(16)
C19 0.059(2) 0.070(3) 0.062(3) 0.004(2) -0.005(2) 0.009(2)
C20 0.056(3) 0.106(4) 0.067(3) 0.004(3) -0.007(2) 0.017(3)
C21 0.044(2) 0.128(5) 0.058(3) 0.006(3) -0.005(2) -0.009(3)
C22 0.054(2) 0.084(3) 0.069(3) -0.005(2) -0.003(2) -0.021(2)
C23 0.050(2) 0.060(2) 0.060(2) -0.0044(19) -0.0074(18) -0.0037(19)
C24 0.057(2) 0.045(2) 0.061(2) -0.0030(18) 0.0081(19) -0.0031(17)
C25 0.062(2) 0.067(3) 0.059(2) -0.006(2) 0.012(2) -0.008(2)
C26 0.064(3) 0.062(3) 0.070(3) -0.001(2) 0.025(2) -0.001(2)
C27 0.059(2) 0.045(2) 0.082(3) 0.000(2) 0.019(2) 0.0015(18)
C28 0.086(3) 0.056(3) 0.101(4) -0.008(3) 0.024(3) -0.016(2)
C29 0.126(5) 0.062(3) 0.134(5) -0.003(3) 0.066(4) -0.019(3)
C30 0.129(5) 0.078(4) 0.118(5) 0.012(4) 0.064(4) -0.021(3)
C31 0.109(4) 0.090(4) 0.082(4) -0.004(3) 0.045(3) -0.012(3)
P1' 0.0519(5) 0.0506(5) 0.0490(5) -0.0043(4) 0.0078(4) -0.0073(4)
O1' 0.0668(17) 0.0515(15) 0.0522(15) -0.0059(12) 0.0061(12) 0.0011(13)
O2' 0.0556(15) 0.0531(15) 0.0535(15) -0.0059(12) 0.0144(12) -0.0146(12)
O4' 0.0451(15) 0.088(2) 0.091(2) -0.0301(18) 0.0136(14) -0.0130(15)
O5' 0.075(2) 0.104(3) 0.070(2) 0.0141(18) 0.0263(16) 0.0262(19)
O6' 0.103(2) 0.078(2) 0.0607(19) 0.0015(16) 0.0108(17) 0.0318(18)
O7' 0.109(3) 0.104(3) 0.0543(18) 0.0046(18) 0.0141(18) 0.028(2)
N1' 0.079(2) 0.0701(19) 0.0695(19) -0.0081(15) 0.0084(16) 0.0010(16)
C7' 0.049(2) 0.048(2) 0.0454(19) 0.0028(16) 0.0059(16) 0.0038(16)
C8' 0.050(2) 0.045(2) 0.059(2) 0.0029(17) 0.0072(17) -0.0021(17)
C9' 0.055(2) 0.043(2) 0.054(2) -0.0042(16) 0.0079(17) -0.0039(17)
C10' 0.063(3) 0.173(7) 0.140(6) -0.069(5) 0.036(3) -0.019(4)
C11' 0.060(2) 0.049(2) 0.060(2) 0.0037(18) 0.0138(19) 0.0021(18)
C12' 0.066(2) 0.043(2) 0.053(2) -0.0022(16) 0.0075(18) -0.0052(18)
C13' 0.063(3) 0.065(3) 0.060(3) -0.002(2) 0.010(2) -0.003(2)
C14' 0.066(3) 0.075(3) 0.076(3) 0.009(2) -0.006(2) 0.000(2)
C15' 0.089(4) 0.065(3) 0.070(3) 0.011(2) -0.016(3) -0.008(3)
C16' 0.120(4) 0.060(3) 0.049(3) 0.003(2) 0.008(3) -0.003(3)
C17' 0.091(3) 0.052(2) 0.056(3) 0.0002(19) 0.016(2) 0.002(2)
C18' 0.055(2) 0.050(2) 0.054(2) -0.0037(17) 0.0044(17) -0.0061(18)
C19' 0.063(3) 0.055(2) 0.071(3) 0.007(2) 0.003(2) -0.003(2)
C20' 0.080(3) 0.066(3) 0.077(3) 0.011(2) 0.002(2) 0.013(2)
C21' 0.058(3) 0.087(4) 0.099(4) -0.006(3) -0.016(3) 0.009(3)
C22' 0.057(3) 0.075(3) 0.135(5) -0.014(3) -0.019(3) -0.008(3)
C23' 0.062(3) 0.051(3) 0.109(4) -0.005(2) -0.008(3) -0.004(2)
C24' 0.068(3) 0.047(2) 0.056(2) -0.0007(18) 0.0048(19) 0.0020(19)
C25' 0.069(3) 0.062(3) 0.049(2) -0.0052(19) 0.007(2) -0.001(2)
C26' 0.063(2) 0.055(2) 0.064(3) -0.009(2) 0.018(2) -0.0074(19)
C27' 0.061(2) 0.054(2) 0.064(3) -0.0109(19) 0.011(2) -0.0053(19)
C28' 0.071(3) 0.068(3) 0.086(4) -0.004(3) 0.012(3) 0.011(2)
C29' 0.069(3) 0.072(3) 0.110(4) -0.011(3) 0.025(3) 0.013(3)
C30' 0.086(4) 0.074(3) 0.098(4) -0.013(3) 0.041(3) -0.001(3)
C31' 0.093(4) 0.073(3) 0.074(3) -0.002(2) 0.027(3) 0.004(3)

loop_
_geom_bond_atom_site_label_1
_geom_bond_atom_site_label_2
_geom_bond_distance
_geom_bond_site_symmetry_2
_geom_bond_publ_flag
P1 O4 1.590(2) . ?
P1 O3 1.604(2) . ?
P1 O1 1.670(3) . ?
P1 O2 1.710(3) . ?
P1 C7 1.817(4) . ?
O1 C1 1.452(5) . ?
O2 C9 1.399(4) . ?
O3 C2 1.464(5) . ?
O4 C10 1.426(5) . ?
O5 C11 1.219(4) . ?
O6 C24 1.200(5) . ?
O7 C25 1.200(5) . ?
N1 C25 1.397(5) . ?
N1 C24 1.408(5) . ?
N1 C9 1.481(4) . ?
C1 C3 1.485(6) . ?
C1 C2 1.501(6) . ?
C1 C4 1.544(6) . ?
C2 C5 1.491(6) . ?
C2 C6 1.573(6) . ?
C7 C8 1.314(5) . ?
C7 C11 1.488(5) . ?
C8 C9 1.487(5) . ?
C9 C18 1.532(5) . ?
C11 C12 1.490(5) . ?
C12 C17 1.365(6) . ?
C12 C13 1.385(6) . ?
C13 C14 1.403(6) . ?
C14 C15 1.356(8) . ?
C15 C16 1.363(9) . ?
C16 C17 1.374(7) . ?
C18 C23 1.370(5) . ?
C18 C19 1.384(5) . ?
C19 C20 1.386(6) . ?
C20 C21 1.361(7) . ?
C21 C22 1.361(7) . ?
C22 C23 1.389(5) . ?
C24 C27 1.466(6) . ?
C25 C26 1.491(6) . ?
C26 C31 1.369(6) . ?
C26 C27 1.381(6) . ?
C27 C28 1.384(6) . ?
C28 C29 1.366(7) . ?
C29 C30 1.354(8) . ?
C30 C31 1.401(7) . ?
P1' O4' 1.579(3) . ?
P1' O3'B 1.6185(10) . ?
P1' O3'A 1.640(6) . ?
P1' O1' 1.658(3) . ?
P1' O2' 1.707(3) . ?
P1' C7' 1.813(4) . ?
O1' C1'B 1.430(9) . ?
O1' C1'A 1.479(10) . ?
O2' C9' 1.404(4) . ?
O4' C10' 1.427(6) . ?
O5' C11' 1.222(5) . ?
O6' C24' 1.199(5) . ?
O7' C25' 1.210(5) . ?
N1' C25' 1.400(5) . ?
N1' C24' 1.418(5) . ?
N1' C9' 1.477(5) . ?
C7' C8' 1.323(5) . ?
C7' C11' 1.481(5) . ?
C8' C9' 1.494(5) . ?
C9' C18' 1.523(5) . ?
C11' C12' 1.487(5) . ?
C12' C17' 1.370(6) . ?
C12' C13' 1.383(6) . ?
C13' C14' 1.374(6) . ?
C14' C15' 1.357(7) . ?
C15' C16' 1.375(7) . ?
C16' C17' 1.379(6) . ?
C18' C23' 1.376(5) . ?
C18' C19' 1.378(5) . ?
C19' C20' 1.390(6) . ?
C20' C21' 1.354(7) . ?
C21' C22' 1.357(7) . ?
C22' C23' 1.382(6) . ?
C24' C27' 1.462(6) . ?
C25' C26' 1.479(6) . ?
C26' C27' 1.364(6) . ?
C26' C31' 1.380(6) . ?
C27' C28' 1.393(6) . ?
C28' C29' 1.380(7) . ?
C29' C30' 1.364(7) . ?
C30' C31' 1.383(7) . ?
C1'A C4'A 1.494(13) . ?
C1'A C2'A 1.522(10) . ?
C1'A C3'A 1.535(13) . ?
C2'A O3'A 1.466(9) . ?
C2'A C6'A 1.538(13) . ?
C2'A C5'A 1.542(12) . ?
C1'B C4'B 1.508(12) . ?
C1'B C2'B 1.513(10) . ?
C1'B C3'B 1.521(13) . ?
C2'B O3'B 1.433(8) . ?
C2'B C6'B 1.545(12) . ?
C2'B C5'B 1.580(13) . ?
